data_2223954
loop_
_publ_author_name
'Singh, Vijay P.'
'Singh, Harkesh B.'
'Butcher, Ray J.'

_publ_section_title
;
 2-Bromo-3-nitrobenzaldehyde
;
_journal_coeditor_code OM2283
_journal_issue 11
_journal_name_full 'Acta Crystallographica Section E'
_journal_page_first o2761
_journal_paper_doi 10.1107/S160053680904104X
_journal_volume 65
_journal_year 2009
_chemical_formula_iupac 'C7 H4 Br N O3'
_chemical_formula_moiety 'C7 H4 Br N O3'
_chemical_formula_sum 'C7 H4 Br N O3'
_chemical_formula_weight 230.02
_chemical_name_systematic
;
2-Bromo-3-nitrobenzaldehyde
;
_space_group_IT_number 14
_symmetry_cell_setting monoclinic
_symmetry_space_group_name_Hall '-P 2ybc'
_symmetry_space_group_name_H-M 'P 1 21/c 1'
_atom_sites_solution_hydrogens geom
_atom_sites_solution_primary direct
_atom_sites_solution_secondary difmap
_audit_creation_method SHELXL-97
_cell_angle_alpha 90.00
_cell_angle_beta 91.603(8)
_cell_angle_gamma 90.00
_cell_formula_units_Z 4
_cell_length_a 8.1578(8)
_cell_length_b 6.3079(5)
_cell_length_c 15.0537(11)
_cell_measurement_reflns_used 2069
_cell_measurement_temperature 296(2)
_cell_measurement_theta_max 30.4983
_cell_measurement_theta_min 4.6959
_cell_volume 774.34(11)
_computing_cell_refinement
;
CrysAlisPro (Oxford Diffraction, 2009)
;
_computing_data_collection
;
CrysAlisPro (Oxford Diffraction, 2009)
;
_computing_data_reduction
;
CrysAlisPro (Oxford Diffraction, 2009)
;
_computing_molecular_graphics 'SHELXTL (Sheldrick, 2008)'
_computing_publication_material 'SHELXTL (Sheldrick, 2008)'
_computing_structure_refinement 'SHELXL97 (Sheldrick, 2008)'
_computing_structure_solution 'SHELXS97 (Sheldrick, 2008)'
_diffrn_ambient_temperature 296(2)
_diffrn_detector_area_resol_mean 10.5081
_diffrn_measured_fraction_theta_full 0.990
_diffrn_measured_fraction_theta_max 0.893
_diffrn_measurement_device_type 'Oxford Diffraction Gemini R'
_diffrn_measurement_method \w
_diffrn_radiation_monochromator graphite
_diffrn_radiation_source 'Enhance (Mo) X-ray Source'
_diffrn_radiation_type MoK\a
_diffrn_radiation_wavelength 0.71073
_diffrn_reflns_av_R_equivalents 0.0309
_diffrn_reflns_av_sigmaI/netI 0.0516
_diffrn_reflns_limit_h_max 10
_diffrn_reflns_limit_h_min -11
_diffrn_reflns_limit_k_max 7
_diffrn_reflns_limit_k_min -8
_diffrn_reflns_limit_l_max 11
_diffrn_reflns_limit_l_min -21
_diffrn_reflns_number 5208
_diffrn_reflns_theta_full 25.00
_diffrn_reflns_theta_max 30.57
_diffrn_reflns_theta_min 4.86
_diffrn_standards_decay_% <2%
_diffrn_standards_interval_count 50
_diffrn_standards_number 2
_exptl_absorpt_coefficient_mu 5.269
_exptl_absorpt_correction_T_max 0.6485
_exptl_absorpt_correction_T_min 0.3304
_exptl_absorpt_correction_type multi-scan
_exptl_absorpt_process_details '(CrysAlisPro; Oxford Diffraction, 2009)'
_exptl_crystal_colour orange
_exptl_crystal_density_diffrn 1.973
_exptl_crystal_density_method 'not measured'
_exptl_crystal_description 'rectangular plate'
_exptl_crystal_F_000 448
_exptl_crystal_size_max 0.27
_exptl_crystal_size_mid 0.18
_exptl_crystal_size_min 0.09
_refine_diff_density_max 0.773
_refine_diff_density_min -0.453
_refine_ls_extinction_method none
_refine_ls_goodness_of_fit_ref 0.971
_refine_ls_hydrogen_treatment constr
_refine_ls_matrix_type full
_refine_ls_number_parameters 109
_refine_ls_number_reflns 2120
_refine_ls_number_restraints 0
_refine_ls_restrained_S_all 0.971
_refine_ls_R_factor_all 0.0657
_refine_ls_R_factor_gt 0.0305
_refine_ls_shift/su_max 0.000
_refine_ls_shift/su_mean 0.000
_refine_ls_structure_factor_coef Fsqd
_refine_ls_weighting_details 'calc w=1/[\s^2^(Fo^2^)+(0.0388P)^2^] where P=(Fo^2^+2Fc^2^)/3'
_refine_ls_weighting_scheme calc
_refine_ls_wR_factor_gt 0.0655
_refine_ls_wR_factor_ref 0.0793
_reflns_number_gt 1308
_reflns_number_total 2120
_reflns_threshold_expression I>2\s(I)
_cod_data_source_file om2283.cif
_cod_data_source_block I
_cod_original_sg_symbol_H-M 'P 21/c'
_cod_database_code 2223954
_cod_database_fobs_code 2223954

loop_
_symmetry_equiv_pos_as_xyz
'x, y, z'
'-x, y+1/2, -z+1/2'
'-x, -y, -z'
'x, -y-1/2, z-1/2'

loop_
_atom_site_type_symbol
_atom_site_label
_atom_site_fract_x
_atom_site_fract_y
_atom_site_fract_z
_atom_site_U_iso_or_equiv
_atom_site_adp_type
_atom_site_calc_flag
_atom_site_refinement_flags
_atom_site_occupancy
_atom_site_disorder_assembly
_atom_site_disorder_group
Br Br1 0.14664(4) 0.22483(5) 0.465488(18) 0.04777(13) Uani d . 1 . .
O O1 0.4218(3) 0.7906(3) 0.39513(14) 0.0541(5) Uani d . 1 . .
O O2 -0.0180(3) 0.1829(4) 0.63917(17) 0.0744(7) Uani d . 1 . .
O O3 0.1725(4) 0.1401(5) 0.73881(17) 0.0868(8) Uani d . 1 . .
N N1 0.1141(4) 0.2271(4) 0.67396(17) 0.0505(7) Uani d . 1 . .
C C1 0.3125(3) 0.6054(4) 0.51753(16) 0.0348(6) Uani d . 1 . .
C C2 0.2254(3) 0.4311(4) 0.54696(16) 0.0328(5) Uani d . 1 . .
C C3 0.2073(3) 0.4060(4) 0.63756(17) 0.0370(6) Uani d . 1 . .
C C4 0.2767(3) 0.5454(5) 0.69788(18) 0.0470(7) Uani d . 1 . .
H H4 0.2653 0.5227 0.7584 0.056 Uiso calc R 1 . .
C C5 0.3621(4) 0.7169(5) 0.6692(2) 0.0508(8) Uani d . 1 . .
H H5 0.4088 0.8119 0.7098 0.061 Uiso calc R 1 . .
C C6 0.3785(4) 0.7478(4) 0.5787(2) 0.0434(7) Uani d . 1 . .
H H6 0.4348 0.8660 0.5587 0.052 Uiso calc R 1 . .
C C7 0.3397(4) 0.6456(5) 0.42181(18) 0.0443(7) Uani d . 1 . .
H H7 0.2910 0.5545 0.3803 0.053 Uiso calc R 1 . .

loop_
_atom_site_aniso_label
_atom_site_aniso_U_11
_atom_site_aniso_U_22
_atom_site_aniso_U_33
_atom_site_aniso_U_12
_atom_site_aniso_U_13
_atom_site_aniso_U_23
Br1 0.0561(2) 0.04590(19) 0.04115(18) -0.00979(14) -0.00130(13) -0.00726(13)
O1 0.0632(13) 0.0526(13) 0.0468(12) -0.0092(11) 0.0069(10) 0.0147(10)
O2 0.0641(16) 0.0862(18) 0.0735(17) -0.0285(14) 0.0124(14) 0.0052(14)
O3 0.119(2) 0.0817(19) 0.0591(15) -0.0035(17) -0.0007(15) 0.0315(15)
N1 0.0631(18) 0.0518(16) 0.0375(13) -0.0010(13) 0.0145(13) 0.0043(12)
C1 0.0361(14) 0.0354(14) 0.0329(13) 0.0038(11) 0.0010(11) -0.0006(11)
C2 0.0306(13) 0.0351(13) 0.0325(13) 0.0046(11) -0.0014(10) -0.0021(11)
C3 0.0363(14) 0.0407(14) 0.0341(14) 0.0034(12) 0.0039(11) 0.0007(11)
C4 0.0520(18) 0.060(2) 0.0291(13) 0.0078(15) 0.0055(13) -0.0049(13)
C5 0.0549(19) 0.0558(18) 0.0413(16) -0.0046(15) -0.0044(14) -0.0159(14)
C6 0.0449(17) 0.0392(17) 0.0460(16) -0.0018(12) 0.0017(13) -0.0033(13)
C7 0.0486(17) 0.0447(16) 0.0394(15) 0.0044(14) -0.0053(13) 0.0003(13)

loop_
_atom_type_symbol
_atom_type_description
_atom_type_scat_dispersion_real
_atom_type_scat_dispersion_imag
_atom_type_scat_source
C C 0.0033 0.0016 'International Tables Vol C Tables 4.2.6.8 and 6.1.1.4'
H H 0.0000 0.0000 'International Tables Vol C Tables 4.2.6.8 and 6.1.1.4'
N N 0.0061 0.0033 'International Tables Vol C Tables 4.2.6.8 and 6.1.1.4'
O O 0.0106 0.0060 'International Tables Vol C Tables 4.2.6.8 and 6.1.1.4'
Br Br -0.2901 2.4595 'International Tables Vol C Tables 4.2.6.8 and 6.1.1.4'

loop_
_geom_angle_atom_site_label_1
_geom_angle_atom_site_label_2
_geom_angle_atom_site_label_3
_geom_angle_site_symmetry_1
_geom_angle_site_symmetry_3
_geom_angle
_geom_angle_publ_flag
C2 Br1 O2 . . 69.23(9) ?
C2 Br1 Br1 . 3_556 122.15(8) ?
O2 Br1 Br1 . 3_556 53.36(5) ?
N1 O2 Br1 . . 86.66(16) ?
N1 O2 Br1 . 3_556 132.4(2) ?
Br1 O2 Br1 . 3_556 77.75(6) ?
O3 N1 O2 . . 124.7(3) ?
O3 N1 C3 . . 116.9(3) ?
O2 N1 C3 . . 118.4(3) ?
C6 C1 C2 . . 119.6(2) ?
C6 C1 C7 . . 117.9(2) ?
C2 C1 C7 . . 122.4(2) ?
C3 C2 C1 . . 118.3(2) ?
C3 C2 Br1 . . 121.12(19) ?
C1 C2 Br1 . . 120.42(18) ?
C4 C3 C2 . . 121.6(2) ?
C4 C3 N1 . . 116.8(2) ?
C2 C3 N1 . . 121.6(2) ?
C5 C4 C3 . . 120.2(3) ?
C5 C4 H4 . . 119.9 ?
C3 C4 H4 . . 119.9 ?
C4 C5 C6 . . 119.1(3) ?
C4 C5 H5 . . 120.4 ?
C6 C5 H5 . . 120.4 ?
C1 C6 C5 . . 121.1(3) ?
C1 C6 H6 . . 119.5 ?
C5 C6 H6 . . 119.5 ?
O1 C7 C1 . . 123.4(3) ?
O1 C7 H7 . . 118.3 ?
C1 C7 H7 . . 118.3 ?

loop_
_geom_bond_atom_site_label_1
_geom_bond_atom_site_label_2
_geom_bond_site_symmetry_2
_geom_bond_distance
_geom_bond_publ_flag
Br1 C2 . 1.889(2) ?
Br1 O2 . 2.984(2) ?
Br1 Br1 3_556 3.8714(6) ?
O1 C7 . 1.209(3) ?
O2 N1 . 1.217(4) ?
O2 Br1 3_556 3.179(3) ?
O3 N1 . 1.206(4) ?
N1 C3 . 1.475(4) ?
C1 C6 . 1.384(4) ?
C1 C2 . 1.388(3) ?
C1 C7 . 1.486(4) ?
C2 C3 . 1.385(3) ?
C3 C4 . 1.375(4) ?
C4 C5 . 1.363(4) ?
C4 H4 . 0.9300 ?
C5 C6 . 1.387(4) ?
C5 H5 . 0.9300 ?
C6 H6 . 0.9300 ?
C7 H7 . 0.9300 ?

loop_
_geom_hbond_atom_site_label_D
_geom_hbond_atom_site_label_H
_geom_hbond_atom_site_label_A
_geom_hbond_site_symmetry_A
_geom_hbond_distance_DH
_geom_hbond_distance_HA
_geom_hbond_distance_DA
_geom_hbond_angle_DHA
C6 H6 O1 3_676 0.93 2.55 3.354(4) 145.1
C7 H7 O3 4_565 0.93 2.62 3.534(4) 167.7

loop_
_geom_torsion_atom_site_label_1
_geom_torsion_atom_site_label_2
_geom_torsion_atom_site_label_3
_geom_torsion_atom_site_label_4
_geom_torsion_site_symmetry_1
_geom_torsion_site_symmetry_2
_geom_torsion_site_symmetry_3
_geom_torsion_site_symmetry_4
_geom_torsion
_geom_torsion_publ_flag
C2 Br1 O2 N1 . . . . -37.66(19) ?
Br1 Br1 O2 N1 3_556 . . . 134.7(2) ?
C2 Br1 O2 Br1 . . . 3_556 -172.41(10) ?
Br1 O2 N1 O3 . . . . -137.5(3) ?
Br1 O2 N1 O3 3_556 . . . -67.4(4) ?
Br1 O2 N1 C3 . . . . 45.6(2) ?
Br1 O2 N1 C3 3_556 . . . 115.6(3) ?
C6 C1 C2 C3 . . . . 0.2(4) ?
C7 C1 C2 C3 . . . . 179.5(2) ?
C6 C1 C2 Br1 . . . . -175.8(2) ?
C7 C1 C2 Br1 . . . . 3.6(3) ?
O2 Br1 C2 C3 . . . . 19.93(19) ?
Br1 Br1 C2 C3 3_556 . . . 12.7(2) ?
O2 Br1 C2 C1 . . . . -164.3(2) ?
Br1 Br1 C2 C1 3_556 . . . -171.45(16) ?
C1 C2 C3 C4 . . . . -1.7(4) ?
Br1 C2 C3 C4 . . . . 174.2(2) ?
C1 C2 C3 N1 . . . . 178.9(2) ?
Br1 C2 C3 N1 . . . . -5.2(3) ?
O3 N1 C3 C4 . . . . -41.7(4) ?
O2 N1 C3 C4 . . . . 135.4(3) ?
O3 N1 C3 C2 . . . . 137.7(3) ?
O2 N1 C3 C2 . . . . -45.1(4) ?
C2 C3 C4 C5 . . . . 1.8(4) ?
N1 C3 C4 C5 . . . . -178.8(3) ?
C3 C4 C5 C6 . . . . -0.3(4) ?
C2 C1 C6 C5 . . . . 1.3(4) ?
C7 C1 C6 C5 . . . . -178.1(3) ?
C4 C5 C6 C1 . . . . -1.3(5) ?
C6 C1 C7 O1 . . . . 3.1(4) ?
C2 C1 C7 O1 . . . . -176.3(3) ?
